data_9003449
loop_
_publ_author_name
'Kyono, A.'
'Kimata, M.'

_publ_section_title
;
 Structural reinvestigation of getchellite As0.98Sb1.02S3.00
;
_journal_name_full 'American Mineralogist'
_journal_page_first 696
_journal_page_last 700
_journal_volume 89
_journal_year 2004
_chemical_formula_sum 'As0.975 S3 Sb1.025'
_chemical_name_mineral Getchellite
_space_group_IT_number 14
_symmetry_space_group_name_Hall '-P 2yab'
_symmetry_space_group_name_H-M 'P 1 21/a 1'
_cell_angle_alpha 90
_cell_angle_beta 116.15
_cell_angle_gamma 90
_cell_length_a 11.949
_cell_length_b 9.028
_cell_length_c 10.130
_cell_formula_units_Z 8
_cell_volume 980.926
_database_code_amcsd 0003539
_exptl_crystal_density_diffrn 3.982
_cod_original_formula_sum '(As.975 Sb1.025) S3'
_cod_database_code 9003449

loop_
_space_group_symop_operation_xyz
x,y,z
1/2+x,1/2-y,z
1/2-x,1/2+y,-z
-x,-y,-z

loop_
_atom_site_aniso_label
_atom_site_aniso_U_11
_atom_site_aniso_U_22
_atom_site_aniso_U_33
_atom_site_aniso_U_12
_atom_site_aniso_U_13
_atom_site_aniso_U_23
AsM1 0.02500 0.02800 0.04400 -0.00500 0.01300 0.00400
SbM1 0.02500 0.02800 0.04400 -0.00500 0.01300 0.00400
AsM2 0.02600 0.02200 0.04100 -0.00100 0.01700 0.00000
SbM2 0.02600 0.02200 0.04100 -0.00100 0.01700 0.00000
AsM3 0.02600 0.02100 0.04800 0.00000 0.01900 -0.00200
SbM3 0.02600 0.02100 0.04800 0.00000 0.01900 -0.00200
AsM4 0.02900 0.02600 0.04800 -0.00200 0.01900 -0.00100
SbM4 0.02900 0.02600 0.04800 -0.00200 0.01900 -0.00100
S1 0.02200 0.01700 0.06400 -0.00500 0.02000 -0.00300
S2 0.03500 0.02800 0.05900 -0.00300 0.02800 -0.01400
S3 0.03900 0.03100 0.03200 0.00500 0.00500 -0.01700
S4 0.02600 0.03000 0.04100 0.00200 0.01400 -0.01100
S5 0.03900 0.02300 0.05500 -0.01200 0.02700 -0.00800
S6 0.03100 0.02500 0.03900 -0.00600 0.01500 -0.00300

loop_
_atom_site_label
_atom_site_fract_x
_atom_site_fract_y
_atom_site_fract_z
_atom_site_occupancy
_atom_site_U_iso_or_equiv
AsM1 0.12300 0.35450 0.16920 0.31000 0.03306
SbM1 0.12300 0.35450 0.16920 0.69000 0.03306
AsM2 0.23330 0.72450 0.14240 0.94000 0.02913
SbM2 0.23330 0.72450 0.14240 0.06000 0.02913
AsM3 0.48540 0.44010 0.31820 0.48000 0.03040
SbM3 0.48540 0.44010 0.31820 0.52000 0.03040
AsM4 0.82570 0.52210 0.46100 0.22000 0.03356
SbM4 0.82570 0.52210 0.46100 0.78000 0.03356
S1 0.07390 0.61640 0.17800 1.00000 0.03394
S2 0.28420 0.34780 0.42350 1.00000 0.03787
S3 0.38770 0.75450 0.37510 1.00000 0.03787
S4 0.31710 0.51970 0.08990 1.00000 0.03230
S5 0.44860 0.18430 0.23690 1.00000 0.03673
S6 0.63920 0.49320 0.23210 1.00000 0.03192

loop_
_cod_related_entry_id
_cod_related_entry_database
_cod_related_entry_code
1 AMCSD 0003539
